data_1572014
loop_
_publ_author_name
'Bao, Ming'
'Boh&#xf3;rquez, Arnold R Romero'
'Arman, Hadi'
'Doyle, Michael P.'

_publ_section_title
;
 Photoinduced [4 + 2]-cycloaddition reactions of vinyldiazo compounds for
 the construction of heterocyclic and bicyclic rings.
;
_journal_issue 30
_journal_name_full 'Chemical science'
_journal_page_first 12042
_journal_page_last 12046
_journal_paper_doi 10.1039/d4sc03558e
_journal_volume 15
_journal_year 2024
_chemical_formula_moiety 'C26 H35 N O3 Si'
_chemical_formula_sum 'C26 H35 N O3 Si'
_chemical_formula_weight 437.64
_space_group_crystal_system triclinic
_space_group_IT_number 2
_space_group_name_Hall '-P 1'
_space_group_name_H-M_alt 'P -1'
_atom_sites_solution_hydrogens geom
_atom_sites_solution_primary dual
_audit_creation_date 2024-02-14
_audit_creation_method
;
Olex2 1.5-ac5-024
(compiled 2022.04.12 svn.rca3783a0 for Rigaku Oxford Diffraction, GUI svn.r6498)
;
_audit_update_record
;
2024-04-05 deposited with the CCDC.	2024-06-27 downloaded from the CCDC.
;
_cell_angle_alpha 84.659(2)
_cell_angle_beta 88.405(2)
_cell_angle_gamma 83.737(2)
_cell_formula_units_Z 2
_cell_length_a 6.03320(10)
_cell_length_b 11.3990(3)
_cell_length_c 17.7451(3)
_cell_measurement_reflns_used 13988
_cell_measurement_temperature 100.00(10)
_cell_measurement_theta_max 76.5250
_cell_measurement_theta_min 2.4880
_cell_volume 1207.63(4)
_computing_cell_refinement 'CrysAlisPro 1.171.42.102a (Rigaku OD, 2023)'
_computing_data_collection 'CrysAlisPro 1.171.42.102a (Rigaku OD, 2023)'
_computing_data_reduction 'CrysAlisPro 1.171.42.102a (Rigaku OD, 2023)'
_computing_molecular_graphics 'Olex2 1.5-ac5-024 (Dolomanov et al., 2009)'
_computing_publication_material 'Olex2 1.5-ac5-024 (Dolomanov et al., 2009)'
_computing_structure_refinement 'SHELXL 2018/3 (Sheldrick, 2015)'
_computing_structure_solution 'SHELXT  (Sheldrick, 2015)'
_diffrn_ambient_environment N~2~
_diffrn_ambient_temperature 100.00(10)
_diffrn_detector 'Hybrid Pixel Array Detector'
_diffrn_detector_area_resol_mean 10.0000
_diffrn_detector_type HyPix
_diffrn_measured_fraction_theta_full 0.999
_diffrn_measured_fraction_theta_max 0.939
_diffrn_measurement_details
;
List of Runs (angles in degrees, time in seconds):

  # Type    Start    End  Width  t~exp~   \w     \q     \k     \f   Frames
#--------------------------------------------------------------------------
  1  \w    -51.00 -19.00   0.50    0.23    --  -91.75  45.00 -60.00   64
  2  \w    -71.00 -19.00   0.50    0.23    --  -91.75  61.00 -60.00  104
  3  \w    -71.00 -19.00   0.50    0.23    --  -91.75  61.00-150.00  104
  4  \w    -71.00 -19.00   0.50    0.23    --  -91.75  61.00-180.00  104
  5  \w    -51.00 -19.00   0.50    0.23    --  -91.75  45.00-180.00   64
  6  \w    -51.00 -19.00   0.50    0.23    --  -91.75  45.00 -30.00   64
  7  \w    -51.00 -19.00   0.50    0.23    --  -91.75  45.00   0.00   64
  8  \w    -51.00 -19.00   0.50    0.23    --  -91.75  45.00  30.00   64
  9  \w    -85.00 -22.00   0.50    0.23    --  -91.75 125.00 -30.00  126
 10  \w   -119.00 -83.00   0.50    0.06    --  -46.90 -57.00-150.00   72
 11  \w   -119.00 -83.00   0.50    0.06    --  -46.90 -57.00-180.00   72
 12  \w    -80.00 -19.00   0.50    0.23    --  -91.75  95.00-129.00  122
 13  \w    -79.00  26.00   0.50    0.06    --  -46.90  95.00-129.00  210
 14  \w   -119.00 -83.00   0.50    0.06    --  -46.90 -57.00  90.00   72
 15  \w   -164.00-101.00   0.50    0.23    --  -91.75 -77.00 150.00  126
 16  \w   -164.00-101.00   0.50    0.23    --  -91.75 -77.00  90.00  126
 17  \w   -164.00-101.00   0.50    0.23    --  -91.75 -77.00-180.00  126
 18  \w   -164.00 -86.00   0.50    0.23    --  -91.75 -58.00-155.85  156
 19  \w   -164.00-100.00   0.50    0.23    --  -91.75 -94.00 -90.00  128
 20  \w   -164.00-100.00   0.50    0.23    --  -91.75 -94.00-120.00  128
 21  \w   -164.00 -83.00   0.50    0.23    --  -91.75 -95.00 120.00  162
 22  \w     32.00 119.00   0.50    0.06    --   46.90  54.00-171.48  174
 23  \w     83.00 119.00   0.50    0.06    --   46.90  57.00 -90.00   72
 24  \w     32.00 119.00   0.50    0.06    --   46.90  52.00-122.86  174
 25  \w     32.00 109.00   0.50    0.06    --   46.90  49.00 -66.17  154
 26  \w     31.00 119.00   0.50    0.06    --   46.90  55.00  96.75  176
 27  \w     32.00 119.00   0.50    0.06    --   46.90  53.00   0.59  174
 28  \w    -28.00  30.00   0.50    0.06    --   46.90 -19.00 120.00  116
 29  \w     34.00 101.00   0.50    0.23    --  106.91 -77.00  60.00  134
 30  \w     93.00 178.00   0.50    0.23    --  106.91  45.00 150.00  170
 31  \w    105.00 178.00   0.50    0.23    --  106.91  95.00-129.00  146
 32  \w    -28.00  30.00   0.50    0.06    --   46.90 -19.00-150.00  116
 33  \w    -27.00  43.00   0.50    0.06    --   46.90 -37.00-150.00  140
 34  \w     34.00  94.00   0.50    0.06    --   46.90-125.00-180.00  120
 35  \w     37.00 112.00   0.50    0.23    --  106.91-125.00-180.00  150
 36  \w     37.00 112.00   0.50    0.23    --  106.91-125.00 -90.00  150
 37  \w     34.00 106.00   0.50    0.23    --  106.91 -94.00-180.00  144
 38  \w     36.00 107.00   0.50    0.23    --  106.91-105.00 -38.48  142
 39  \w     34.00 106.00   0.50    0.23    --  106.91 -94.00 -30.00  144
 40  \w     37.00 112.00   0.50    0.23    --  106.91-125.00  90.00  150
 41  \w     34.00 105.00   0.50    0.23    --  106.91 -95.00 120.00  142
 42  \w     -9.00  79.00   0.50    0.06    --   46.90 -95.00 120.00  176
;
_diffrn_measurement_device 'four-circle diffractometer'
_diffrn_measurement_device_type 'XtaLAB Synergy, Dualflex, HyPix'
_diffrn_measurement_method '\w scans'
_diffrn_orient_matrix_type 'CrysAlisPro convention (1999,Acta A55,543-557)'
_diffrn_orient_matrix_UB_11 0.0718354000
_diffrn_orient_matrix_UB_12 -0.0263460000
_diffrn_orient_matrix_UB_13 -0.0812330000
_diffrn_orient_matrix_UB_21 -0.1381141000
_diffrn_orient_matrix_UB_22 -0.1065897000
_diffrn_orient_matrix_UB_23 0.0065764000
_diffrn_orient_matrix_UB_31 -0.2043851000
_diffrn_orient_matrix_UB_32 0.0811339000
_diffrn_orient_matrix_UB_33 -0.0310365000
_diffrn_radiation_monochromator mirror
_diffrn_radiation_probe x-ray
_diffrn_radiation_type 'Cu K\a'
_diffrn_radiation_wavelength 1.54184
_diffrn_reflns_av_R_equivalents 0.0373
_diffrn_reflns_av_unetI/netI 0.0262
_diffrn_reflns_Laue_measured_fraction_full 0.999
_diffrn_reflns_Laue_measured_fraction_max 0.939
_diffrn_reflns_limit_h_max 7
_diffrn_reflns_limit_h_min -7
_diffrn_reflns_limit_k_max 13
_diffrn_reflns_limit_k_min -14
_diffrn_reflns_limit_l_max 18
_diffrn_reflns_limit_l_min -22
_diffrn_reflns_number 22726
_diffrn_reflns_point_group_measured_fraction_full 0.999
_diffrn_reflns_point_group_measured_fraction_max 0.939
_diffrn_reflns_theta_full 67.684
_diffrn_reflns_theta_max 76.687
_diffrn_reflns_theta_min 2.501
_diffrn_source 'micro-focus sealed X-ray tube'
_diffrn_source_type 'PhotonJet (Cu) X-ray Source'
_exptl_absorpt_coefficient_mu 1.062
_exptl_absorpt_correction_T_max 1.000
_exptl_absorpt_correction_T_min 0.796
_exptl_absorpt_correction_type gaussian
_exptl_absorpt_process_details
;
CrysAlisPro 1.171.42.102a (Rigaku Oxford Diffraction, 2023)
Numerical absorption correction based on gaussian integration over
a multifaceted crystal model
Empirical absorption correction using spherical harmonics,
implemented in SCALE3 ABSPACK scaling algorithm.
;
_exptl_crystal_colour 'clear colourless'
_exptl_crystal_colour_lustre clear
_exptl_crystal_colour_primary colourless
_exptl_crystal_density_diffrn 1.204
_exptl_crystal_description plate
_exptl_crystal_F_000 472
_exptl_crystal_size_max 0.121
_exptl_crystal_size_mid 0.071
_exptl_crystal_size_min 0.061
_refine_diff_density_max 0.291
_refine_diff_density_min -0.300
_refine_diff_density_rms 0.041
_refine_ls_extinction_method none
_refine_ls_goodness_of_fit_ref 0.992
_refine_ls_hydrogen_treatment constr
_refine_ls_matrix_type full
_refine_ls_number_parameters 286
_refine_ls_number_reflns 4794
_refine_ls_number_restraints 0
_refine_ls_restrained_S_all 0.992
_refine_ls_R_factor_all 0.0371
_refine_ls_R_factor_gt 0.0341
_refine_ls_shift/su_max 0.001
_refine_ls_shift/su_mean 0.000
_refine_ls_structure_factor_coef Fsqd
_refine_ls_weighting_details 'w=1/[\s^2^(Fo^2^)+(0.0481P)^2^+0.5289P] where P=(Fo^2^+2Fc^2^)/3'
_refine_ls_weighting_scheme calc
_refine_ls_wR_factor_gt 0.0900
_refine_ls_wR_factor_ref 0.0924
_reflns_Friedel_coverage 0.000
_reflns_number_gt 4388
_reflns_number_total 4794
_reflns_threshold_expression 'I > 2\s(I)'
_cod_data_source_file d4sc03558e2.cif
_cod_data_source_block hpd842_auto
_cod_depositor_comments 'Adding full bibliography for 1572014--1572015.cif.'
_cod_database_code 1572014
_shelx_shelxl_version_number 2018/3
_chemical_oxdiff_formula 'C H N O Si'
_chemical_oxdiff_usercomment 784
_shelx_space_group_comment
;
The symmetry employed for this shelxl refinement is uniquely defined
by the following loop, which should always be used as a source of
symmetry information in preference to the above space-group names.
They are only intended as comments.
;
_olex2_refinement_description
;
1. Fixed Uiso
 At 1.2 times of:
  All C(H) groups, All C(H,H) groups
 At 1.5 times of:
  All C(H,H,H) groups
2.a Ternary CH refined with riding coordinates:
 C7(H7), C5(H5), C2(H2)
2.b Secondary CH2 refined with riding coordinates:
 C8(H8A,H8B), C17(H17A,H17B)
2.c Aromatic/amide H refined with riding coordinates:
 C9(H9), C19(H19), C18(H18), C3(H3), C4(H4), C25(H25), C21(H21), C24(H24),
 C23(H23), C22(H22)
2.d Idealised Me refined as rotating group:
 C26(H26A,H26B,H26C), C10(H10A,H10B,H10C), C15(H15A,H15B,H15C), C13(H13A,H13B,
 H13C), C11(H11A,H11B,H11C), C14(H14A,H14B,H14C)
;
_olex2_exptl_crystal_mounting_method 'nylon loop'
_olex2_submission_special_instructions 'No special instructions were received'
_oxdiff_exptl_absorpt_empirical_details
;
Empirical correction (ABSPACK) includes:
- Absorption correction using spherical harmonics
- Frame scaling
- Detector area scaling
- B-factor correction
;
_oxdiff_exptl_absorpt_empirical_full_max 1.250
_oxdiff_exptl_absorpt_empirical_full_min 0.824

loop_
_space_group_symop_operation_xyz
'x, y, z'
'-x, -y, -z'

loop_
_atom_site_label
_atom_site_type_symbol
_atom_site_fract_x
_atom_site_fract_y
_atom_site_fract_z
_atom_site_U_iso_or_equiv
_atom_site_adp_type
_atom_site_occupancy
_atom_site_site_symmetry_order
_atom_site_calc_flag
_atom_site_refinement_flags_posn
_atom_site_refinement_flags_adp
_atom_site_refinement_flags_occupancy
_atom_site_disorder_assembly
_atom_site_disorder_group
Si1 Si 0.62358(5) 0.69307(3) 0.11039(2) 0.01580(10) Uani 1 1 d . . . . .
O3 O 0.45366(14) 0.17005(7) 0.35558(5) 0.01994(19) Uani 1 1 d . . . . .
O2 O 0.35536(15) 0.35640(8) 0.38490(5) 0.0220(2) Uani 1 1 d . . . . .
O1 O 0.51233(15) 0.62669(8) 0.18909(5) 0.01972(19) Uani 1 1 d . . . . .
N1 N 0.40603(17) 0.52675(9) 0.17165(6) 0.0192(2) Uani 1 1 d . . . . .
C9 C 0.29359(19) 0.48829(10) 0.22872(7) 0.0163(2) Uani 1 1 d . . . . .
H9 H 0.294752 0.523732 0.275064 0.020 Uiso 1 1 calc R U . . .
C16 C 0.33009(19) 0.27661(10) 0.34679(7) 0.0158(2) Uani 1 1 d . . . . .
C1 C 0.16132(19) 0.38811(10) 0.22225(7) 0.0154(2) Uani 1 1 d . . . . .
C7 C -0.03365(19) 0.37207(10) 0.27605(7) 0.0166(2) Uani 1 1 d . . . . .
H7 H -0.161221 0.342061 0.251676 0.020 Uiso 1 1 calc R U . . .
C19 C 0.9387(2) -0.00340(11) 0.40388(7) 0.0195(3) Uani 1 1 d . . . . .
H19 H 1.030126 0.055572 0.384440 0.023 Uiso 1 1 calc R U . . .
C6 C 0.17065(19) 0.28038(10) 0.28412(7) 0.0150(2) Uani 1 1 d . . . . .
C20 C 1.0467(2) -0.12593(11) 0.41449(7) 0.0191(3) Uani 1 1 d . . . . .
C5 C 0.1916(2) 0.17172(10) 0.23477(7) 0.0167(2) Uani 1 1 d . . . . .
H5 H 0.245348 0.093567 0.262151 0.020 Uiso 1 1 calc R U . . .
C18 C 0.7270(2) 0.03315(11) 0.41865(7) 0.0196(3) Uani 1 1 d . . . . .
H18 H 0.629876 -0.024374 0.435810 0.024 Uiso 1 1 calc R U . . .
C3 C -0.0231(2) 0.26458(11) 0.13711(7) 0.0205(3) Uani 1 1 d . . . . .
H3 H -0.135125 0.286801 0.100354 0.025 Uiso 1 1 calc R U . . .
C4 C -0.0184(2) 0.17323(11) 0.18992(7) 0.0200(3) Uani 1 1 d . . . . .
H4 H -0.127224 0.118879 0.197942 0.024 Uiso 1 1 calc R U . . .
C8 C 0.3496(2) 0.21802(11) 0.17152(7) 0.0185(3) Uani 1 1 d . . . . .
H8A H 0.490041 0.239993 0.191055 0.022 Uiso 1 1 calc R U . . .
H8B H 0.381650 0.162983 0.131652 0.022 Uiso 1 1 calc R U . . .
C17 C 0.6344(2) 0.16004(11) 0.40961(7) 0.0200(3) Uani 1 1 d . . . . .
H17A H 0.577143 0.186127 0.458844 0.024 Uiso 1 1 calc R U . . .
H17B H 0.751459 0.210204 0.390458 0.024 Uiso 1 1 calc R U . . .
C26 C -0.1087(2) 0.45952(11) 0.33309(7) 0.0202(3) Uani 1 1 d . . . . .
H26A H 0.022190 0.484507 0.356133 0.030 Uiso 1 1 calc R U . . .
H26B H -0.201263 0.421889 0.372528 0.030 Uiso 1 1 calc R U . . .
H26C H -0.195585 0.528838 0.307579 0.030 Uiso 1 1 calc R U . . .
C2 C 0.1831(2) 0.32647(11) 0.14651(7) 0.0178(2) Uani 1 1 d . . . . .
H2 H 0.229859 0.376901 0.100949 0.021 Uiso 1 1 calc R U . . .
C25 C 0.9479(2) -0.21683(11) 0.45660(7) 0.0227(3) Uani 1 1 d . . . . .
H25 H 0.805045 -0.200365 0.479468 0.027 Uiso 1 1 calc R U . . .
C21 C 1.2574(2) -0.15298(12) 0.38189(7) 0.0225(3) Uani 1 1 d . . . . .
H21 H 1.327941 -0.092220 0.353452 0.027 Uiso 1 1 calc R U . . .
C12 C 0.7229(2) 0.82932(11) 0.14490(7) 0.0197(3) Uani 1 1 d . . . . .
C24 C 1.0562(2) -0.33062(12) 0.46531(8) 0.0269(3) Uani 1 1 d . . . . .
H24 H 0.986831 -0.391474 0.494094 0.032 Uiso 1 1 calc R U . . .
C10 C 0.8529(2) 0.59200(12) 0.07270(8) 0.0232(3) Uani 1 1 d . . . . .
H10A H 0.964609 0.568660 0.111871 0.035 Uiso 1 1 calc R U . . .
H10B H 0.922494 0.632615 0.028567 0.035 Uiso 1 1 calc R U . . .
H10C H 0.793001 0.521255 0.057729 0.035 Uiso 1 1 calc R U . . .
C23 C 1.2654(3) -0.35673(12) 0.43236(8) 0.0287(3) Uani 1 1 d . . . . .
H23 H 1.338994 -0.434964 0.438513 0.034 Uiso 1 1 calc R U . . .
C22 C 1.3656(2) -0.26752(13) 0.39044(8) 0.0276(3) Uani 1 1 d . . . . .
H22 H 1.508270 -0.284584 0.367521 0.033 Uiso 1 1 calc R U . . .
C15 C 0.8004(2) 0.90922(12) 0.07660(8) 0.0263(3) Uani 1 1 d . . . . .
H15A H 0.915381 0.864041 0.047738 0.039 Uiso 1 1 calc R U . . .
H15B H 0.861826 0.977496 0.094556 0.039 Uiso 1 1 calc R U . . .
H15C H 0.673153 0.936961 0.044051 0.039 Uiso 1 1 calc R U . . .
C13 C 0.9162(2) 0.79496(12) 0.20012(8) 0.0270(3) Uani 1 1 d . . . . .
H13A H 0.864712 0.746166 0.244191 0.040 Uiso 1 1 calc R U . . .
H13B H 0.967649 0.866864 0.216709 0.040 Uiso 1 1 calc R U . . .
H13C H 1.039285 0.749951 0.174662 0.040 Uiso 1 1 calc R U . . .
C11 C 0.4082(2) 0.73156(13) 0.03663(8) 0.0263(3) Uani 1 1 d . . . . .
H11A H 0.341755 0.660023 0.026522 0.039 Uiso 1 1 calc R U . . .
H11B H 0.477431 0.764989 -0.009977 0.039 Uiso 1 1 calc R U . . .
H11C H 0.291918 0.789954 0.054462 0.039 Uiso 1 1 calc R U . . .
C14 C 0.5305(2) 0.89792(12) 0.18629(9) 0.0296(3) Uani 1 1 d . . . . .
H14A H 0.409313 0.924141 0.150936 0.044 Uiso 1 1 calc R U . . .
H14B H 0.583824 0.967098 0.205979 0.044 Uiso 1 1 calc R U . . .
H14C H 0.475601 0.846264 0.228347 0.044 Uiso 1 1 calc R U . . .

loop_
_atom_site_aniso_label
_atom_site_aniso_U_11
_atom_site_aniso_U_22
_atom_site_aniso_U_33
_atom_site_aniso_U_23
_atom_site_aniso_U_13
_atom_site_aniso_U_12
Si1 0.01670(16) 0.01445(17) 0.01591(17) 0.00085(12) -0.00031(12) -0.00206(12)
O3 0.0231(4) 0.0154(4) 0.0206(4) -0.0010(3) -0.0087(4) 0.0025(3)
O2 0.0267(5) 0.0177(4) 0.0217(5) -0.0035(4) -0.0069(4) 0.0007(4)
O1 0.0256(4) 0.0172(4) 0.0178(4) -0.0006(3) -0.0005(3) -0.0099(4)
N1 0.0228(5) 0.0153(5) 0.0205(5) -0.0007(4) -0.0017(4) -0.0069(4)
C9 0.0185(5) 0.0146(5) 0.0152(6) 0.0008(4) -0.0026(4) -0.0005(4)
C16 0.0165(5) 0.0144(6) 0.0155(6) 0.0018(4) 0.0009(4) -0.0009(4)
C1 0.0175(5) 0.0134(5) 0.0148(6) 0.0018(4) -0.0027(4) -0.0009(4)
C7 0.0163(5) 0.0146(6) 0.0184(6) 0.0015(5) -0.0013(4) -0.0018(4)
C19 0.0252(6) 0.0173(6) 0.0155(6) 0.0017(5) -0.0011(5) -0.0032(5)
C6 0.0169(5) 0.0127(5) 0.0151(6) 0.0013(4) -0.0005(4) -0.0025(4)
C20 0.0230(6) 0.0186(6) 0.0156(6) -0.0021(5) -0.0039(5) -0.0002(5)
C5 0.0201(6) 0.0127(5) 0.0170(6) -0.0007(4) -0.0013(5) -0.0010(4)
C18 0.0225(6) 0.0169(6) 0.0190(6) 0.0029(5) -0.0050(5) -0.0024(5)
C3 0.0239(6) 0.0188(6) 0.0195(6) -0.0033(5) -0.0072(5) -0.0026(5)
C4 0.0220(6) 0.0171(6) 0.0220(6) -0.0040(5) -0.0019(5) -0.0051(5)
C8 0.0211(6) 0.0173(6) 0.0169(6) -0.0011(5) 0.0001(5) -0.0014(5)
C17 0.0205(6) 0.0195(6) 0.0192(6) 0.0005(5) -0.0068(5) 0.0005(5)
C26 0.0192(6) 0.0180(6) 0.0225(6) -0.0007(5) 0.0017(5) 0.0008(5)
C2 0.0223(6) 0.0165(6) 0.0145(6) 0.0005(5) -0.0018(5) -0.0031(5)
C25 0.0270(6) 0.0205(6) 0.0205(6) -0.0007(5) -0.0026(5) -0.0026(5)
C21 0.0252(6) 0.0237(6) 0.0183(6) -0.0018(5) -0.0011(5) -0.0010(5)
C12 0.0199(6) 0.0157(6) 0.0234(6) -0.0009(5) 0.0027(5) -0.0028(5)
C24 0.0375(8) 0.0175(6) 0.0259(7) -0.0002(5) -0.0077(6) -0.0030(5)
C10 0.0250(6) 0.0211(6) 0.0234(6) -0.0048(5) -0.0019(5) 0.0012(5)
C23 0.0391(8) 0.0182(6) 0.0285(7) -0.0071(5) -0.0127(6) 0.0064(6)
C22 0.0272(7) 0.0307(7) 0.0242(7) -0.0091(6) -0.0043(5) 0.0062(6)
C15 0.0269(7) 0.0193(6) 0.0321(7) 0.0031(5) 0.0035(6) -0.0061(5)
C13 0.0293(7) 0.0245(7) 0.0285(7) -0.0038(6) -0.0041(6) -0.0073(6)
C11 0.0213(6) 0.0340(7) 0.0224(7) 0.0048(6) -0.0030(5) -0.0033(5)
C14 0.0313(7) 0.0186(6) 0.0395(8) -0.0079(6) 0.0108(6) -0.0039(5)

loop_
_atom_type_symbol
_atom_type_description
_atom_type_scat_dispersion_real
_atom_type_scat_dispersion_imag
_atom_type_scat_source
C C 0.0181 0.0091 'International Tables Vol C Tables 4.2.6.8 and 6.1.1.4'
H H 0.0000 0.0000 'International Tables Vol C Tables 4.2.6.8 and 6.1.1.4'
N N 0.0311 0.0180 'International Tables Vol C Tables 4.2.6.8 and 6.1.1.4'
O O 0.0492 0.0322 'International Tables Vol C Tables 4.2.6.8 and 6.1.1.4'
Si Si 0.2541 0.3302 'International Tables Vol C Tables 4.2.6.8 and 6.1.1.4'

loop_
_exptl_crystal_face_index_h
_exptl_crystal_face_index_k
_exptl_crystal_face_index_l
_exptl_crystal_face_perp_dist
0 6 8 0.0114
-4 -1 3 0.0613
-1 -5 7 0.0244
4 1 -2 0.0412
0 5 -7 0.0441
-3 1 -7 0.0761
0 -6 -8 0.0408
3 0 8 0.0260

loop_
_geom_angle_atom_site_label_1
_geom_angle_atom_site_label_2
_geom_angle_atom_site_label_3
_geom_angle
_geom_angle_site_symmetry_1
_geom_angle_site_symmetry_3
_geom_angle_publ_flag
O1 Si1 C12 103.03(5) . . ?
O1 Si1 C10 109.80(5) . . ?
O1 Si1 C11 110.36(5) . . ?
C10 Si1 C12 112.94(6) . . ?
C10 Si1 C11 108.82(6) . . ?
C11 Si1 C12 111.77(6) . . ?
C16 O3 C17 115.87(9) . . ?
N1 O1 Si1 110.72(7) . . ?
C9 N1 O1 110.23(10) . . ?
N1 C9 C1 119.46(11) . . ?
O3 C16 C6 110.78(10) . . ?
O2 C16 O3 122.62(11) . . ?
O2 C16 C6 126.57(11) . . ?
C9 C1 C7 119.05(10) . . ?
C9 C1 C6 121.33(10) . . ?
C9 C1 C2 117.67(10) . . ?
C7 C1 C6 59.50(7) . . ?
C7 C1 C2 120.80(10) . . ?
C6 C1 C2 102.77(9) . . ?
C1 C7 C6 62.09(7) . . ?
C1 C7 C26 122.41(10) . . ?
C26 C7 C6 124.90(10) . . ?
C18 C19 C20 126.77(12) . . ?
C16 C6 C1 118.18(10) . . ?
C16 C6 C7 122.16(10) . . ?
C16 C6 C5 117.34(10) . . ?
C1 C6 C5 102.13(9) . . ?
C7 C6 C1 58.41(7) . . ?
C7 C6 C5 119.47(10) . . ?
C25 C20 C19 122.68(11) . . ?
C21 C20 C19 119.09(11) . . ?
C21 C20 C25 118.23(12) . . ?
C4 C5 C6 109.77(9) . . ?
C4 C5 C8 99.82(10) . . ?
C8 C5 C6 99.16(9) . . ?
C19 C18 C17 123.09(12) . . ?
C4 C3 C2 107.38(11) . . ?
C3 C4 C5 107.65(11) . . ?
C2 C8 C5 93.18(9) . . ?
O3 C17 C18 107.07(10) . . ?
C3 C2 C1 109.32(10) . . ?
C3 C2 C8 99.61(10) . . ?
C8 C2 C1 99.47(9) . . ?
C24 C25 C20 120.67(13) . . ?
C22 C21 C20 121.03(13) . . ?
C15 C12 Si1 109.23(9) . . ?
C13 C12 Si1 110.58(9) . . ?
C13 C12 C15 109.83(11) . . ?
C14 C12 Si1 109.50(9) . . ?
C14 C12 C15 109.07(11) . . ?
C14 C12 C13 108.62(11) . . ?
C25 C24 C23 120.65(13) . . ?
C22 C23 C24 119.37(12) . . ?
C23 C22 C21 120.05(13) . . ?

loop_
_geom_bond_atom_site_label_1
_geom_bond_atom_site_label_2
_geom_bond_distance
_geom_bond_site_symmetry_2
_geom_bond_publ_flag
Si1 O1 1.6839(9) . ?
Si1 C12 1.8834(13) . ?
Si1 C10 1.8530(13) . ?
Si1 C11 1.8594(13) . ?
O3 C16 1.3524(14) . ?
O3 C17 1.4600(14) . ?
O2 C16 1.2076(15) . ?
O1 N1 1.4286(13) . ?
N1 C9 1.2735(16) . ?
C9 C1 1.4773(16) . ?
C16 C6 1.4852(16) . ?
C1 C7 1.5101(16) . ?
C1 C6 1.5665(15) . ?
C1 C2 1.5694(16) . ?
C7 C6 1.5274(16) . ?
C7 C26 1.5123(17) . ?
C19 C20 1.4733(17) . ?
C19 C18 1.3262(18) . ?
C6 C5 1.5744(16) . ?
C20 C25 1.3975(18) . ?
C20 C21 1.3974(18) . ?
C5 C4 1.5123(17) . ?
C5 C8 1.5448(16) . ?
C18 C17 1.4885(17) . ?
C3 C4 1.3329(18) . ?
C3 C2 1.5160(17) . ?
C8 C2 1.5447(16) . ?
C25 C24 1.3844(19) . ?
C21 C22 1.3916(19) . ?
C12 C15 1.5403(17) . ?
C12 C13 1.5379(18) . ?
C12 C14 1.5363(18) . ?
C24 C23 1.391(2) . ?
C23 C22 1.386(2) . ?

loop_
_exptl_oxdiff_crystal_face_indexfrac_h
_exptl_oxdiff_crystal_face_indexfrac_k
_exptl_oxdiff_crystal_face_indexfrac_l
_exptl_oxdiff_crystal_face_x
_exptl_oxdiff_crystal_face_y
_exptl_oxdiff_crystal_face_z
0.1673 5.5431 8.3775 -0.8146 -0.5588 0.1555
-3.7824 -1.1199 2.5658 -0.4506 0.6587 0.6026
-0.5383 -5.3448 7.1142 -0.4758 0.6908 -0.5444
3.8070 0.9439 -2.3439 0.4390 -0.6418 -0.6288
0.2758 5.3835 -7.0876 0.4537 -0.6585 0.6004
-2.9026 1.0693 -7.2464 0.3520 0.2393 0.9049
0.2210 -5.8550 -7.6340 0.7903 0.5433 -0.2833
2.8238 -0.4723 7.8548 -0.4228 -0.2880 -0.8592
